data_7035049
loop_
_publ_author_name
'Saloj\"arvi, E'
'Peuronen, A.'
'Sillanp\"a\"a, R'
'Damlin, P.'
'Kivel\"a, H'
'Lehtonen, A.'

_publ_section_title
;
 Aminobisphenolate supported tungsten disulphido and dithiolene complexes.
;
_journal_issue 20
_journal_name_full 'Dalton transactions (Cambridge, England : 2003)'
_journal_page_first 9409
_journal_page_last 9416
_journal_paper_doi 10.1039/c5dt00995b
_journal_volume 44
_journal_year 2015
_chemical_compound_source 'synthesis as described'
_chemical_formula_moiety 'C36 H50 N2 O2 S2 W'
_chemical_formula_sum 'C36 H50 N2 O2 S2 W'
_chemical_formula_weight 790.75
_chemical_name_systematic
;
 ?
;
_space_group_IT_number 2
_symmetry_cell_setting triclinic
_symmetry_Int_Tables_number 2
_symmetry_space_group_name_Hall '-P 1'
_symmetry_space_group_name_H-M 'P -1'
_atom_sites_solution_hydrogens geom
_audit_conform_dict_location ftp://ftp.iucr.org/pub/cif_core.dic
_audit_conform_dict_name cif_core.dic
_audit_conform_dict_version 2.4.3
_audit_creation_date 2014-05-16T15:59:32-00:00
_audit_creation_method 'WinGX routine CIF_UPDATE'
_audit_update_record
;
2015-03-05 deposited with the CCDC.
2015-04-20 downloaded from the CCDC.
;
_cell_angle_alpha 70.9770(10)
_cell_angle_beta 78.0260(10)
_cell_angle_gamma 67.0300(10)
_cell_formula_units_Z 4
_cell_length_a 13.4235(3)
_cell_length_b 15.4757(4)
_cell_length_c 21.8073(5)
_cell_measurement_reflns_used 10144
_cell_measurement_temperature 123(2)
_cell_measurement_theta_max 27.88
_cell_measurement_theta_min 0.41
_cell_measurement_wavelength 0.71073
_cell_volume 3926.41(17)
_computing_cell_refinement 'HKL Scalepack (Otwinowski & Minor 1997)'
_computing_data_collection 'Collect (Bruker AXS BV, 1997-2004)'
_computing_data_reduction 'HKL Denzo and Scalepack (Otwinowski & Minor 1997)'
_computing_molecular_graphics 'Ortep-3 for Windows (Farrugia, 1997)'
_computing_publication_material 'WinGX publication routines (Farrugia, 1999)'
_computing_structure_refinement 'SHELXL-2013 (Sheldrick, 2013)'
_computing_structure_solution 'SHELXS-97 (Sheldrick, 1997)'
_diffrn_ambient_temperature 123(2)
_diffrn_detector 'CCD plate'
_diffrn_detector_area_resol_mean 9
_diffrn_measured_fraction_theta_full 0.997
_diffrn_measured_fraction_theta_max 0.996
_diffrn_measurement_device '95mm CCD camera on \k-goniostat'
_diffrn_measurement_device_type KappaCCD
_diffrn_measurement_method 'CCD rotation images, thick slices'
_diffrn_orient_matrix_type 'by Bruker AXS Collect from scalepack cell'
_diffrn_orient_matrix_UB_11 -0.004501
_diffrn_orient_matrix_UB_12 -0.037184
_diffrn_orient_matrix_UB_13 0.046937
_diffrn_orient_matrix_UB_21 0.073529
_diffrn_orient_matrix_UB_22 -0.001136
_diffrn_orient_matrix_UB_23 0.003732
_diffrn_orient_matrix_UB_31 -0.034293
_diffrn_orient_matrix_UB_32 0.06273
_diffrn_orient_matrix_UB_33 0.012486
_diffrn_radiation_monochromator 'horizonally mounted graphite crystal'
_diffrn_radiation_probe x-ray
_diffrn_radiation_type MoK\a
_diffrn_radiation_wavelength 0.71073
_diffrn_reflns_av_R_equivalents 0.0353
_diffrn_reflns_laue_measured_fraction_full 0.997
_diffrn_reflns_laue_measured_fraction_max 0.996
_diffrn_reflns_limit_h_max 16
_diffrn_reflns_limit_h_min -16
_diffrn_reflns_limit_k_max 19
_diffrn_reflns_limit_k_min -19
_diffrn_reflns_limit_l_max 26
_diffrn_reflns_limit_l_min -26
_diffrn_reflns_number 32333
_diffrn_reflns_point_group_measured_fraction_full 0.997
_diffrn_reflns_point_group_measured_fraction_max 0.996
_diffrn_reflns_theta_full 25.242
_diffrn_reflns_theta_max 25.999
_diffrn_reflns_theta_min 1.849
_diffrn_source 'Enraf Nonius FR590'
_exptl_absorpt_coefficient_mu 3.078
_exptl_absorpt_correction_T_max 0.746
_exptl_absorpt_correction_T_min 0.541
_exptl_absorpt_correction_type multi-scan
_exptl_absorpt_process_details '(SADABS; Sheldrick, 2008)'
_exptl_crystal_colour red
_exptl_crystal_density_diffrn 1.338
_exptl_crystal_density_method 'not measured'
_exptl_crystal_description prism
_exptl_crystal_F_000 1608
_exptl_crystal_recrystallization_method 'Re-crystallisation from solvent: acetonitrile'
_exptl_crystal_size_max 0.22
_exptl_crystal_size_mid 0.2
_exptl_crystal_size_min 0.16
_refine_diff_density_max 0.818
_refine_diff_density_min -1.306
_refine_diff_density_rms 0.113
_refine_ls_extinction_method none
_refine_ls_goodness_of_fit_ref 1.022
_refine_ls_hydrogen_treatment constr
_refine_ls_matrix_type full
_refine_ls_number_constraints 0
_refine_ls_number_parameters 799
_refine_ls_number_reflns 15389
_refine_ls_number_restraints 0
_refine_ls_restrained_S_all 1.022
_refine_ls_R_factor_all 0.045
_refine_ls_R_factor_gt 0.033
_refine_ls_shift/su_max 0.001
_refine_ls_shift/su_mean 0
_refine_ls_structure_factor_coef Fsqd
_refine_ls_weighting_details 'w=1/[\s^2^(Fo^2^)+(0.0146P)^2^+9.8428P] where P=(Fo^2^+2Fc^2^)/3'
_refine_ls_weighting_scheme calc
_refine_ls_wR_factor_gt 0.0727
_refine_ls_wR_factor_ref 0.0775
_reflns_number_gt 12774
_reflns_number_total 15389
_reflns_threshold_expression 'I > 2\s(I)'
_cod_data_source_file c5dt00995b1.cif
_cod_data_source_block AL-171212
_cod_depositor_comments 'Adding full bibliography for 7035048--7035052.cif.'
_cod_database_code 7035049

loop_
_symmetry_equiv_pos_as_xyz
'x, y, z'
'-x, -y, -z'

loop_
_atom_site_label
_atom_site_type_symbol
_atom_site_fract_x
_atom_site_fract_y
_atom_site_fract_z
_atom_site_U_iso_or_equiv
_atom_site_adp_type
_atom_site_occupancy
_atom_site_calc_flag
_atom_site_disorder_assembly
_atom_site_disorder_group
W1 W 0.43938(2) 0.24424(2) -0.22024(2) 0.01515(5) Uani 1 d . .
S1 S 0.44396(9) 0.09472(8) -0.18139(5) 0.0229(2) Uani 1 d . .
S2 S 0.58749(8) 0.23725(8) -0.28459(5) 0.0223(2) Uani 1 d . .
O1 O 0.3441(2) 0.2843(2) -0.28688(13) 0.0190(6) Uani 1 d . .
O2 O 0.4865(2) 0.2570(2) -0.14665(13) 0.0185(6) Uani 1 d . .
N8 N 0.3796(3) 0.4174(2) -0.24809(16) 0.0174(7) Uani 1 d . .
C1 C 0.3254(3) 0.3500(3) -0.34624(19) 0.0174(8) Uani 1 d . .
C2 C 0.2737(3) 0.3328(3) -0.3890(2) 0.0227(9) Uani 1 d . .
C3 C 0.2543(3) 0.4014(3) -0.4487(2) 0.0228(9) Uani 1 d . .
H3 H 0.221 0.3903 -0.4785 0.027 Uiso 1 calc . .
C4 C 0.2805(3) 0.4858(3) -0.4680(2) 0.0240(9) Uani 1 d . .
C5 C 0.3287(3) 0.5009(3) -0.42397(19) 0.0204(9) Uani 1 d . .
H5 H 0.3466 0.5581 -0.4353 0.024 Uiso 1 calc . .
C6 C 0.3514(3) 0.4338(3) -0.36344(19) 0.0194(9) Uani 1 d . .
C7 C 0.4041(3) 0.4573(3) -0.31859(18) 0.0190(8) Uani 1 d . .
H7A H 0.4839 0.4323 -0.329 0.023 Uiso 1 calc . .
H7B H 0.3808 0.5291 -0.3282 0.023 Uiso 1 calc . .
C9 C 0.4376(3) 0.4499(3) -0.21365(19) 0.0196(9) Uani 1 d . .
H9A H 0.4147 0.5219 -0.2286 0.024 Uiso 1 calc . .
H9B H 0.5166 0.4232 -0.2261 0.024 Uiso 1 calc . .
C10 C 0.4182(3) 0.4196(3) -0.14106(19) 0.0195(9) Uani 1 d . .
C11 C 0.3695(3) 0.4884(3) -0.1063(2) 0.0192(9) Uani 1 d . .
H11 H 0.3454 0.5558 -0.1289 0.023 Uiso 1 calc . .
C12 C 0.3557(3) 0.4596(3) -0.0384(2) 0.0194(9) Uani 1 d . .
C13 C 0.3988(3) 0.3616(3) -0.0084(2) 0.0200(9) Uani 1 d . .
H13 H 0.3935 0.3421 0.0379 0.024 Uiso 1 calc . .
C14 C 0.4502(3) 0.2881(3) -0.04070(19) 0.0171(8) Uani 1 d . .
C15 C 0.4515(3) 0.3210(3) -0.10886(19) 0.0178(8) Uani 1 d . .
C16 C 0.2610(3) 0.4595(3) -0.23177(19) 0.0174(8) Uani 1 d . .
H16A H 0.2226 0.4669 -0.2683 0.021 Uiso 1 calc . .
H16B H 0.2432 0.5253 -0.2266 0.021 Uiso 1 calc . .
C17 C 0.2212(3) 0.3981(3) -0.1706(2) 0.0204(9) Uani 1 d . .
C18 C 0.1337(3) 0.4396(3) -0.1299(2) 0.0243(9) Uani 1 d . .
H18 H 0.1014 0.5085 -0.1382 0.029 Uiso 1 calc . .
C19 C 0.0945(3) 0.3789(4) -0.0769(2) 0.0311(11) Uani 1 d . .
H19 H 0.0359 0.4053 -0.0477 0.037 Uiso 1 calc . .
C20 C 0.1423(3) 0.2791(4) -0.0676(2) 0.0297(10) Uani 1 d . .
H20 H 0.1149 0.2359 -0.0328 0.036 Uiso 1 calc . .
C21 C 0.2294(3) 0.2429(3) -0.1089(2) 0.0225(9) Uani 1 d . .
H21 H 0.2625 0.1742 -0.1014 0.027 Uiso 1 calc . .
N22 N 0.2704(3) 0.3011(3) -0.16017(16) 0.0179(7) Uani 1 d . .
C23 C 0.2407(4) 0.2422(4) -0.3697(2) 0.0317(11) Uani 1 d . .
C24 C 0.1864(5) 0.2407(4) -0.4247(3) 0.0515(16) Uani 1 d . .
H24A H 0.2367 0.241 -0.4643 0.077 Uiso 1 calc . .
H24B H 0.1204 0.2985 -0.4332 0.077 Uiso 1 calc . .
H24C H 0.1674 0.1818 -0.4116 0.077 Uiso 1 calc . .
C25 C 0.3405(5) 0.1489(4) -0.3568(3) 0.0448(14) Uani 1 d . .
H25A H 0.3924 0.1494 -0.3957 0.067 Uiso 1 calc . .
H25B H 0.3182 0.0921 -0.3462 0.067 Uiso 1 calc . .
H25C H 0.3749 0.1455 -0.3201 0.067 Uiso 1 calc . .
C26 C 0.1588(4) 0.2432(5) -0.3090(3) 0.0488(15) Uani 1 d . .
H26A H 0.1342 0.1877 -0.2987 0.073 Uiso 1 calc . .
H26B H 0.0962 0.3041 -0.3174 0.073 Uiso 1 calc . .
H26C H 0.1935 0.2383 -0.2721 0.073 Uiso 1 calc . .
C27 C 0.2586(4) 0.5562(3) -0.5358(2) 0.0269(10) Uani 1 d . .
C28 C 0.2921(5) 0.6441(4) -0.5479(2) 0.0465(14) Uani 1 d . .
H28A H 0.2472 0.6832 -0.5181 0.07 Uiso 1 calc . .
H28B H 0.282 0.6838 -0.593 0.07 Uiso 1 calc . .
H28C H 0.3687 0.6218 -0.5403 0.07 Uiso 1 calc . .
C29 C 0.1363(4) 0.5924(4) -0.5453(2) 0.0364(12) Uani 1 d . .
H29A H 0.0937 0.6315 -0.5152 0.055 Uiso 1 calc . .
H29B H 0.1137 0.5361 -0.5367 0.055 Uiso 1 calc . .
H29C H 0.1242 0.6323 -0.5902 0.055 Uiso 1 calc . .
C30 C 0.3244(4) 0.5008(4) -0.5867(2) 0.0338(11) Uani 1 d . .
H30A H 0.314 0.5455 -0.6305 0.051 Uiso 1 calc . .
H30B H 0.2995 0.4472 -0.5823 0.051 Uiso 1 calc . .
H30C H 0.4017 0.4744 -0.5796 0.051 Uiso 1 calc . .
C31 C 0.2943(3) 0.5358(3) -0.0006(2) 0.0249(9) Uani 1 d . .
C32 C 0.3470(4) 0.6130(3) -0.0178(2) 0.0313(11) Uani 1 d . .
H32A H 0.306 0.6618 0.0062 0.047 Uiso 1 calc . .
H32B H 0.347 0.6447 -0.0647 0.047 Uiso 1 calc . .
H32C H 0.422 0.582 -0.0059 0.047 Uiso 1 calc . .
C33 C 0.2918(5) 0.4897(4) 0.0732(2) 0.0421(13) Uani 1 d . .
H33A H 0.3661 0.4602 0.0862 0.063 Uiso 1 calc . .
H33B H 0.2589 0.4393 0.085 0.063 Uiso 1 calc . .
H33C H 0.2487 0.54 0.0957 0.063 Uiso 1 calc . .
C34 C 0.1767(4) 0.5853(4) -0.0199(3) 0.0383(12) Uani 1 d . .
H34A H 0.1442 0.5355 -0.0122 0.058 Uiso 1 calc . .
H34B H 0.177 0.6213 -0.0661 0.058 Uiso 1 calc . .
H34C H 0.1341 0.6306 0.0065 0.058 Uiso 1 calc . .
C35 C 0.4975(3) 0.1804(3) -0.00229(19) 0.0188(8) Uani 1 d . .
C36 C 0.5177(3) 0.1718(3) 0.06670(19) 0.0231(9) Uani 1 d . .
H36A H 0.4484 0.2003 0.0907 0.035 Uiso 1 calc . .
H36B H 0.5663 0.2069 0.0638 0.035 Uiso 1 calc . .
H36C H 0.5512 0.1029 0.0896 0.035 Uiso 1 calc . .
C37 C 0.4175(3) 0.1296(3) 0.0033(2) 0.0253(10) Uani 1 d . .
H37A H 0.3456 0.1672 0.0203 0.038 Uiso 1 calc . .
H37B H 0.4424 0.0639 0.033 0.038 Uiso 1 calc . .
H37C H 0.413 0.1251 -0.0398 0.038 Uiso 1 calc . .
C38 C 0.6071(3) 0.1267(3) -0.0350(2) 0.0260(10) Uani 1 d . .
H38A H 0.636 0.0593 -0.0083 0.039 Uiso 1 calc . .
H38B H 0.6584 0.1597 -0.0395 0.039 Uiso 1 calc . .
H38C H 0.5968 0.1268 -0.0783 0.039 Uiso 1 calc . .
W2 W 0.03732(2) 0.21042(2) 0.18732(2) 0.01784(5) Uani 1 d A 1
S3 S -0.13303(8) 0.29101(8) 0.20978(6) 0.0258(2) Uani 1 d A 1
S4 S 0.09195(9) 0.30815(9) 0.10381(6) 0.0281(2) Uani 1 d A 1
O3 O 0.0936(2) 0.2342(2) 0.25244(14) 0.0205(6) Uani 1 d A 1
O4 O 0.0195(2) 0.1295(2) 0.14140(14) 0.0228(6) Uani 1 d A 1
N48 N 0.2097(3) 0.0862(3) 0.20033(16) 0.0185(7) Uani 1 d A 1
C41 C 0.1884(3) 0.2402(3) 0.26042(19) 0.0184(8) Uani 1 d A 1
C42 C 0.1859(3) 0.2951(3) 0.3019(2) 0.0203(9) Uani 1 d A 1
C43 C 0.2850(3) 0.2996(3) 0.3085(2) 0.0225(9) Uani 1 d A 1
H43 H 0.2849 0.3373 0.3353 0.027 Uiso 1 calc A 1
C44 C 0.3839(3) 0.2520(3) 0.2780(2) 0.0236(9) Uani 1 d A 1
C45 C 0.3828(3) 0.1971(3) 0.2392(2) 0.0223(9) Uani 1 d A 1
H45 H 0.4494 0.1623 0.2188 0.027 Uiso 1 calc A 1
C46 C 0.2862(3) 0.1918(3) 0.2295(2) 0.0207(9) Uani 1 d A 1
C47 C 0.2953(3) 0.1312(3) 0.1852(2) 0.0215(9) Uani 1 d A 1
H47A H 0.2918 0.173 0.1397 0.026 Uiso 1 calc A 1
H47B H 0.3674 0.0786 0.1879 0.026 Uiso 1 calc A 1
C49 C 0.2364(3) 0.0273(3) 0.1523(2) 0.0223(9) Uani 1 d A 1
H49A H 0.2367 0.0713 0.1076 0.027 Uiso 1 calc A 1
H49B H 0.3107 -0.0215 0.1577 0.027 Uiso 1 calc A 1
C50 C 0.1596(3) -0.0245(3) 0.1591(2) 0.0197(9) Uani 1 d A 1
C51 C 0.1946(3) -0.1244(3) 0.17150(19) 0.0186(9) Uani 1 d A 1
H51 H 0.2675 -0.1622 0.1811 0.022 Uiso 1 calc A 1
C52 C 0.1255(3) -0.1711(3) 0.17025(19) 0.0182(8) Uani 1 d A 1
C53 C 0.0213(3) -0.1113(3) 0.1519(2) 0.0199(9) Uani 1 d A 1
H53 H -0.0255 -0.1419 0.1483 0.024 Uiso 1 calc A 1
C54 C -0.0186(3) -0.0105(3) 0.1388(2) 0.0212(9) Uani 1 d A 1
C55 C 0.0514(3) 0.0329(3) 0.1465(2) 0.0206(9) Uani 1 d A 1
C56 C 0.2177(3) 0.0200(3) 0.2676(2) 0.0213(9) Uani 1 d A 1
H56A H 0.2356 0.0495 0.2959 0.026 Uiso 1 calc A 1
H56B H 0.2773 -0.0427 0.267 0.026 Uiso 1 calc A 1
C57 C 0.1139(3) 0.0011(3) 0.2953(2) 0.0207(9) Uani 1 d A 1
C58 C 0.1128(4) -0.0847(4) 0.3404(2) 0.0341(11) Uani 1 d A 1
H58 H 0.1791 -0.1357 0.353 0.041 Uiso 1 calc A 1
C59 C 0.0150(4) -0.0961(4) 0.3672(3) 0.0444(14) Uani 1 d A 1
H59 H 0.0126 -0.1548 0.3986 0.053 Uiso 1 calc A 1
C60 C -0.0794(4) -0.0205(4) 0.3475(3) 0.0386(12) Uani 1 d A 1
H60 H -0.1481 -0.0262 0.3653 0.046 Uiso 1 calc A 1
C61 C -0.0730(3) 0.0634(3) 0.3018(2) 0.0286(10) Uani 1 d A 1
H61 H -0.1385 0.1151 0.2884 0.034 Uiso 1 calc A 1
N62 N 0.0225(3) 0.0752(3) 0.27534(17) 0.0213(8) Uani 1 d A 1
C63 C 0.0801(3) 0.3470(4) 0.3378(2) 0.0269(10) Uani 1 d A 1
C64 C 0.0974(4) 0.4019(4) 0.3800(3) 0.0366(12) Uani 1 d A 1
H64A H 0.1446 0.3553 0.4139 0.055 Uiso 1 calc A 1
H64B H 0.027 0.4365 0.4003 0.055 Uiso 1 calc A 1
H64C H 0.1314 0.449 0.3525 0.055 Uiso 1 calc A 1
C65 C 0.0291(5) 0.2734(5) 0.3832(3) 0.0493(15) Uani 1 d A 1
H65A H 0.0137 0.2392 0.3576 0.074 Uiso 1 calc A 1
H65B H -0.0387 0.3077 0.4057 0.074 Uiso 1 calc A 1
H65C H 0.0796 0.2261 0.4153 0.074 Uiso 1 calc A 1
C66 C 0.0001(4) 0.4231(4) 0.2886(3) 0.0455(15) Uani 1 d A 1
H66A H 0.0348 0.4677 0.258 0.068 Uiso 1 calc A 1
H66B H -0.0648 0.4602 0.3119 0.068 Uiso 1 calc A 1
H66C H -0.0207 0.39 0.2647 0.068 Uiso 1 calc A 1
C67 C 0.4930(3) 0.2564(4) 0.2850(2) 0.0284(10) Uani 1 d A 1
C68 C 0.5416(4) 0.3013(4) 0.2185(2) 0.0355(12) Uani 1 d A 1
H68A H 0.5549 0.2603 0.1895 0.053 Uiso 1 calc A 1
H68B H 0.6103 0.3059 0.2232 0.053 Uiso 1 calc A 1
H68C H 0.4908 0.3667 0.2 0.053 Uiso 1 calc A 1
C69 C 0.4807(4) 0.3186(4) 0.3304(3) 0.0403(13) Uani 1 d A 1
H69A H 0.4317 0.3853 0.3129 0.061 Uiso 1 calc A 1
H69B H 0.552 0.3198 0.3333 0.061 Uiso 1 calc A 1
H69C H 0.4505 0.2905 0.3738 0.061 Uiso 1 calc A 1
C70 C 0.5717(4) 0.1534(4) 0.3134(3) 0.0400(13) Uani 1 d A 1
H70A H 0.5412 0.125 0.3567 0.06 Uiso 1 calc A 1
H70B H 0.6416 0.1568 0.317 0.06 Uiso 1 calc A 1
H70C H 0.5825 0.1126 0.2847 0.06 Uiso 1 calc A 1
C71 C 0.1620(3) -0.2822(3) 0.1902(2) 0.0206(9) Uani 1 d A 1
C72 C 0.1642(4) -0.3183(4) 0.2647(2) 0.0343(11) Uani 1 d A 1
H72A H 0.2181 -0.3006 0.2773 0.051 Uiso 1 calc A 1
H72B H 0.1836 -0.3893 0.2787 0.051 Uiso 1 calc A 1
H72C H 0.0923 -0.2879 0.2854 0.051 Uiso 1 calc A 1
C73 C 0.2770(3) -0.3261(4) 0.1591(2) 0.0308(11) Uani 1 d A 1
H73A H 0.277 -0.3043 0.1115 0.046 Uiso 1 calc A 1
H73B H 0.3002 -0.3975 0.1736 0.046 Uiso 1 calc A 1
H73C H 0.3271 -0.3047 0.1722 0.046 Uiso 1 calc A 1
C74 C 0.0868(3) -0.3202(3) 0.1703(2) 0.0284(10) Uani 1 d A 1
H74A H 0.0141 -0.2978 0.1927 0.043 Uiso 1 calc A 1
H74B H 0.1159 -0.3917 0.1826 0.043 Uiso 1 calc A 1
H74C H 0.0827 -0.2955 0.1231 0.043 Uiso 1 calc A 1
C75 C -0.1296(3) 0.0520(3) 0.1121(2) 0.0287(11) Uani 1 d A 1
C76 C -0.1846(4) -0.0129(4) 0.1028(3) 0.0378(13) Uani 1 d A 1
H76A H -0.1966 -0.0577 0.1449 0.057 Uiso 1 calc A 1
H76B H -0.1377 -0.0504 0.0725 0.057 Uiso 1 calc A 1
H76C H -0.2545 0.0282 0.0849 0.057 Uiso 1 calc A 1
C77 C -0.1145(4) 0.1224(4) 0.0459(3) 0.0401(13) Uani 1 d A 1
H77A H -0.1853 0.1614 0.0288 0.06 Uiso 1 calc A 1
H77B H -0.0671 0.0853 0.0156 0.06 Uiso 1 calc A 1
H77C H -0.0813 0.1657 0.0509 0.06 Uiso 1 calc A 1
C78 C -0.2051(4) 0.1095(4) 0.1594(3) 0.0421(14) Uani 1 d A 1
H78A H -0.2141 0.0641 0.2018 0.063 Uiso 1 calc A 1
H78B H -0.2761 0.1472 0.1422 0.063 Uiso 1 calc A 1
H78C H -0.1735 0.1539 0.1643 0.063 Uiso 1 calc A 1

loop_
_atom_site_aniso_label
_atom_site_aniso_U_11
_atom_site_aniso_U_22
_atom_site_aniso_U_33
_atom_site_aniso_U_23
_atom_site_aniso_U_13
_atom_site_aniso_U_12
W1 0.01522(8) 0.01054(9) 0.01773(9) -0.00415(6) -0.00326(6) -0.00133(7)
S1 0.0266(5) 0.0124(5) 0.0271(6) -0.0039(4) -0.0048(4) -0.0043(4)
S2 0.0189(5) 0.0216(6) 0.0228(5) -0.0083(4) 0.0014(4) -0.0031(4)
O1 0.0211(14) 0.0144(15) 0.0198(14) -0.0026(12) -0.0054(12) -0.0043(12)
O2 0.0159(13) 0.0166(16) 0.0228(15) -0.0096(12) -0.0035(11) -0.0010(12)
N8 0.0177(16) 0.0109(18) 0.0202(17) -0.0050(14) -0.0046(14) 0.0005(14)
C1 0.0146(19) 0.014(2) 0.017(2) -0.0048(16) -0.0021(15) 0.0017(16)
C2 0.022(2) 0.022(2) 0.026(2) -0.0092(19) -0.0033(18) -0.0075(19)
C3 0.024(2) 0.021(2) 0.023(2) -0.0054(18) -0.0061(17) -0.0066(19)
C4 0.020(2) 0.023(2) 0.024(2) -0.0048(19) -0.0034(17) -0.0020(19)
C5 0.024(2) 0.014(2) 0.021(2) -0.0032(17) -0.0041(17) -0.0052(18)
C6 0.0156(19) 0.019(2) 0.019(2) -0.0045(17) -0.0016(16) -0.0020(17)
C7 0.025(2) 0.014(2) 0.018(2) -0.0012(17) -0.0046(17) -0.0077(18)
C9 0.021(2) 0.014(2) 0.025(2) -0.0049(17) -0.0065(17) -0.0057(17)
C10 0.019(2) 0.019(2) 0.020(2) -0.0043(17) -0.0037(16) -0.0062(18)
C11 0.0168(19) 0.014(2) 0.026(2) -0.0037(17) -0.0063(17) -0.0033(17)
C12 0.0172(19) 0.016(2) 0.025(2) -0.0066(18) -0.0047(17) -0.0035(17)
C13 0.020(2) 0.021(2) 0.019(2) -0.0053(18) -0.0027(16) -0.0063(18)
C14 0.0157(19) 0.012(2) 0.024(2) -0.0038(17) -0.0054(16) -0.0044(16)
C15 0.0147(19) 0.020(2) 0.022(2) -0.0096(18) -0.0014(16) -0.0056(17)
C16 0.0165(19) 0.008(2) 0.021(2) -0.0031(16) -0.0041(16) 0.0029(16)
C17 0.0171(19) 0.018(2) 0.025(2) -0.0074(18) -0.0055(17) -0.0017(17)
C18 0.018(2) 0.018(2) 0.032(2) -0.0114(19) -0.0036(18) 0.0021(18)
C19 0.020(2) 0.037(3) 0.033(3) -0.017(2) 0.0059(19) -0.004(2)
C20 0.022(2) 0.035(3) 0.032(2) -0.009(2) 0.0019(19) -0.011(2)
C21 0.019(2) 0.024(2) 0.024(2) -0.0069(19) -0.0016(17) -0.0068(18)
N22 0.0154(16) 0.0159(19) 0.0224(18) -0.0058(15) -0.0046(14) -0.0034(14)
C23 0.045(3) 0.024(3) 0.033(3) 0.001(2) -0.020(2) -0.017(2)
C24 0.078(4) 0.049(4) 0.046(3) 0.004(3) -0.033(3) -0.042(3)
C25 0.065(4) 0.018(3) 0.056(3) -0.008(2) -0.031(3) -0.008(3)
C26 0.048(3) 0.058(4) 0.047(3) 0.004(3) -0.008(3) -0.039(3)
C27 0.032(2) 0.027(3) 0.017(2) 0.0017(19) -0.0056(18) -0.009(2)
C28 0.079(4) 0.036(3) 0.025(3) 0.008(2) -0.020(3) -0.025(3)
C29 0.038(3) 0.033(3) 0.023(2) -0.001(2) -0.009(2) 0.001(2)
C30 0.036(3) 0.032(3) 0.025(2) -0.003(2) -0.007(2) -0.006(2)
C31 0.026(2) 0.019(2) 0.029(2) -0.0114(19) 0.0002(18) -0.0034(19)
C32 0.037(3) 0.019(2) 0.042(3) -0.017(2) -0.004(2) -0.007(2)
C33 0.066(4) 0.025(3) 0.029(3) -0.014(2) 0.001(2) -0.006(3)
C34 0.025(2) 0.038(3) 0.054(3) -0.028(3) 0.002(2) -0.003(2)
C35 0.023(2) 0.013(2) 0.020(2) -0.0035(17) -0.0035(16) -0.0046(17)
C36 0.026(2) 0.019(2) 0.021(2) -0.0002(18) -0.0075(18) -0.0058(19)
C37 0.028(2) 0.016(2) 0.034(2) -0.0025(19) -0.0081(19) -0.0115(19)
C38 0.025(2) 0.018(2) 0.028(2) -0.0032(19) -0.0063(18) -0.0003(19)
W2 0.01553(8) 0.01279(9) 0.02511(10) -0.00815(7) -0.00366(7) -0.00150(7)
S3 0.0171(5) 0.0186(6) 0.0410(7) -0.0139(5) -0.0065(5) 0.0010(4)
S4 0.0320(6) 0.0225(6) 0.0283(6) -0.0061(5) -0.0018(5) -0.0090(5)
O3 0.0149(13) 0.0181(16) 0.0282(16) -0.0102(13) -0.0007(12) -0.0029(12)
O4 0.0186(14) 0.0155(16) 0.0334(17) -0.0100(13) -0.0080(12) 0.0005(12)
N48 0.0144(16) 0.0151(19) 0.0282(19) -0.0086(15) -0.0012(14) -0.0058(14)
C41 0.0151(19) 0.018(2) 0.024(2) -0.0072(18) -0.0024(16) -0.0060(17)
C42 0.020(2) 0.014(2) 0.024(2) -0.0082(18) -0.0025(17) -0.0014(17)
C43 0.022(2) 0.021(2) 0.028(2) -0.0106(19) -0.0037(18) -0.0080(19)
C44 0.017(2) 0.023(2) 0.033(2) -0.012(2) -0.0043(18) -0.0048(18)
C45 0.018(2) 0.022(2) 0.031(2) -0.0136(19) -0.0008(18) -0.0070(18)
C46 0.022(2) 0.013(2) 0.025(2) -0.0058(18) -0.0009(17) -0.0046(18)
C47 0.0146(19) 0.024(2) 0.032(2) -0.017(2) 0.0035(17) -0.0084(18)
C49 0.0154(19) 0.022(2) 0.034(2) -0.018(2) 0.0016(17) -0.0055(18)
C50 0.0162(19) 0.022(2) 0.025(2) -0.0128(18) -0.0017(17) -0.0059(18)
C51 0.0123(18) 0.021(2) 0.022(2) -0.0103(18) -0.0009(16) -0.0018(17)
C52 0.021(2) 0.011(2) 0.021(2) -0.0059(17) -0.0035(16) -0.0019(17)
C53 0.018(2) 0.019(2) 0.027(2) -0.0108(18) -0.0051(17) -0.0051(18)
C54 0.017(2) 0.020(2) 0.027(2) -0.0110(19) -0.0036(17) -0.0026(18)
C55 0.019(2) 0.017(2) 0.025(2) -0.0100(18) -0.0026(17) -0.0017(17)
C56 0.018(2) 0.013(2) 0.030(2) -0.0060(18) -0.0059(17) -0.0011(17)
C57 0.021(2) 0.010(2) 0.028(2) -0.0074(18) -0.0036(17) -0.0001(17)
C58 0.031(3) 0.023(3) 0.040(3) -0.002(2) -0.005(2) -0.006(2)
C59 0.037(3) 0.030(3) 0.054(3) 0.003(3) 0.004(3) -0.016(3)
C60 0.026(2) 0.030(3) 0.056(3) -0.007(3) 0.008(2) -0.016(2)
C61 0.020(2) 0.022(3) 0.040(3) -0.008(2) 0.0003(19) -0.0051(19)
N62 0.0186(17) 0.0165(19) 0.031(2) -0.0105(16) -0.0039(15) -0.0041(15)
C63 0.017(2) 0.035(3) 0.036(3) -0.027(2) 0.0029(18) -0.004(2)
C64 0.025(2) 0.048(3) 0.047(3) -0.036(3) 0.004(2) -0.008(2)
C65 0.049(3) 0.067(4) 0.049(3) -0.033(3) 0.023(3) -0.037(3)
C66 0.028(3) 0.040(3) 0.069(4) -0.040(3) -0.019(3) 0.014(2)
C67 0.020(2) 0.029(3) 0.042(3) -0.014(2) -0.0060(19) -0.008(2)
C68 0.029(2) 0.035(3) 0.049(3) -0.020(3) 0.001(2) -0.013(2)
C69 0.024(2) 0.060(4) 0.055(3) -0.038(3) 0.002(2) -0.018(3)
C70 0.025(2) 0.033(3) 0.062(4) -0.014(3) -0.018(2) -0.003(2)
C71 0.020(2) 0.018(2) 0.025(2) -0.0079(18) -0.0035(17) -0.0050(18)
C72 0.048(3) 0.025(3) 0.031(3) 0.000(2) -0.013(2) -0.014(2)
C73 0.021(2) 0.021(3) 0.052(3) -0.019(2) -0.002(2) -0.0018(19)
C74 0.024(2) 0.017(2) 0.047(3) -0.012(2) -0.010(2) -0.0048(19)
C75 0.020(2) 0.022(3) 0.050(3) -0.019(2) -0.014(2) -0.0003(19)
C76 0.023(2) 0.028(3) 0.069(4) -0.023(3) -0.023(2) 0.001(2)
C77 0.044(3) 0.023(3) 0.052(3) -0.007(2) -0.027(3) -0.002(2)
C78 0.018(2) 0.045(3) 0.070(4) -0.037(3) -0.012(2) 0.003(2)

loop_
_atom_type_symbol
_atom_type_description
_atom_type_scat_dispersion_real
_atom_type_scat_dispersion_imag
_atom_type_scat_source
C C 0.0033 0.0016 'International Tables Vol C Tables 4.2.6.8 and 6.1.1.4'
H H 0 0 'International Tables Vol C Tables 4.2.6.8 and 6.1.1.4'
N N 0.0061 0.0033 'International Tables Vol C Tables 4.2.6.8 and 6.1.1.4'
O O 0.0106 0.006 'International Tables Vol C Tables 4.2.6.8 and 6.1.1.4'
S S 0.1246 0.1234 'International Tables Vol C Tables 4.2.6.8 and 6.1.1.4'
W W -0.849 6.8722 'International Tables Vol C Tables 4.2.6.8 and 6.1.1.4'

loop_
_geom_angle_atom_site_label_1
_geom_angle_atom_site_label_2
_geom_angle_atom_site_label_3
_geom_angle
O1 W1 O2 154.31(12)
O1 W1 S2 96.80(8)
O2 W1 S2 97.63(8)
O1 W1 S1 97.58(9)
O2 W1 S1 98.89(9)
S2 W1 S1 105.45(4)
O1 W1 N22 80.66(11)
O2 W1 N22 79.37(11)
S2 W1 N22 163.16(9)
S1 W1 N22 91.39(9)
O1 W1 N8 76.73(11)
O2 W1 N8 81.74(11)
S2 W1 N8 91.57(8)
S1 W1 N8 162.66(8)
N22 W1 N8 71.61(12)
C1 O1 W1 137.9(2)
C15 O2 W1 137.2(2)
C7 N8 C16 108.4(3)
C7 N8 C9 106.7(3)
C16 N8 C9 109.4(3)
C7 N8 W1 110.4(2)
C16 N8 W1 111.0(2)
C9 N8 W1 110.8(2)
O1 C1 C6 121.4(3)
O1 C1 C2 117.9(4)
C6 C1 C2 120.7(4)
C3 C2 C1 116.8(4)
C3 C2 C23 122.0(4)
C1 C2 C23 121.3(4)
C2 C3 C4 124.2(4)
C2 C3 H3 117.9
C4 C3 H3 117.9
C5 C4 C3 117.1(4)
C5 C4 C27 122.4(4)
C3 C4 C27 120.5(4)
C4 C5 C6 121.3(4)
C4 C5 H5 119.3
C6 C5 H5 119.3
C1 C6 C5 119.9(4)
C1 C6 C7 122.9(4)
C5 C6 C7 117.2(4)
N8 C7 C6 115.6(3)
N8 C7 H7A 108.4
C6 C7 H7A 108.4
N8 C7 H7B 108.4
C6 C7 H7B 108.4
H7A C7 H7B 107.4
N8 C9 C10 114.3(3)
N8 C9 H9A 108.7
C10 C9 H9A 108.7
N8 C9 H9B 108.7
C10 C9 H9B 108.7
H9A C9 H9B 107.6
C11 C10 C15 120.4(4)
C11 C10 C9 120.9(4)
C15 C10 C9 118.7(4)
C10 C11 C12 120.4(4)
C10 C11 H11 119.8
C12 C11 H11 119.8
C13 C12 C11 117.1(4)
C13 C12 C31 122.8(4)
C11 C12 C31 120.1(4)
C12 C13 C14 125.2(4)
C12 C13 H13 117.4
C14 C13 H13 117.4
C15 C14 C13 114.8(4)
C15 C14 C35 124.2(4)
C13 C14 C35 121.0(4)
O2 C15 C10 117.0(4)
O2 C15 C14 121.6(4)
C10 C15 C14 121.4(4)
N8 C16 C17 112.6(3)
N8 C16 H16A 109.1
C17 C16 H16A 109.1
N8 C16 H16B 109.1
C17 C16 H16B 109.1
H16A C16 H16B 107.8
N22 C17 C18 122.6(4)
N22 C17 C16 116.0(3)
C18 C17 C16 121.3(4)
C19 C18 C17 118.9(4)
C19 C18 H18 120.6
C17 C18 H18 120.6
C20 C19 C18 118.6(4)
C20 C19 H19 120.7
C18 C19 H19 120.7
C21 C20 C19 119.5(4)
C21 C20 H20 120.3
C19 C20 H20 120.3
N22 C21 C20 122.7(4)
N22 C21 H21 118.6
C20 C21 H21 118.6
C17 N22 C21 117.7(4)
C17 N22 W1 117.5(3)
C21 N22 W1 123.9(3)
C25 C23 C2 110.7(4)
C25 C23 C26 110.2(4)
C2 C23 C26 109.9(4)
C25 C23 C24 107.2(4)
C2 C23 C24 110.9(4)
C26 C23 C24 107.8(4)
C23 C24 H24A 109.5
C23 C24 H24B 109.5
H24A C24 H24B 109.5
C23 C24 H24C 109.5
H24A C24 H24C 109.5
H24B C24 H24C 109.5
C23 C25 H25A 109.5
C23 C25 H25B 109.5
H25A C25 H25B 109.5
C23 C25 H25C 109.5
H25A C25 H25C 109.5
H25B C25 H25C 109.5
C23 C26 H26A 109.5
C23 C26 H26B 109.5
H26A C26 H26B 109.5
C23 C26 H26C 109.5
H26A C26 H26C 109.5
H26B C26 H26C 109.5
C28 C27 C4 112.9(4)
C28 C27 C30 108.1(4)
C4 C27 C30 108.2(4)
C28 C27 C29 108.9(4)
C4 C27 C29 110.0(4)
C30 C27 C29 108.6(4)
C27 C28 H28A 109.5
C27 C28 H28B 109.5
H28A C28 H28B 109.5
C27 C28 H28C 109.5
H28A C28 H28C 109.5
H28B C28 H28C 109.5
C27 C29 H29A 109.5
C27 C29 H29B 109.5
H29A C29 H29B 109.5
C27 C29 H29C 109.5
H29A C29 H29C 109.5
H29B C29 H29C 109.5
C27 C30 H30A 109.5
C27 C30 H30B 109.5
H30A C30 H30B 109.5
C27 C30 H30C 109.5
H30A C30 H30C 109.5
H30B C30 H30C 109.5
C32 C31 C33 108.5(4)
C32 C31 C12 110.5(4)
C33 C31 C12 111.8(4)
C32 C31 C34 109.0(4)
C33 C31 C34 108.9(4)
C12 C31 C34 108.0(3)
C31 C32 H32A 109.5
C31 C32 H32B 109.5
H32A C32 H32B 109.5
C31 C32 H32C 109.5
H32A C32 H32C 109.5
H32B C32 H32C 109.5
C31 C33 H33A 109.5
C31 C33 H33B 109.5
H33A C33 H33B 109.5
C31 C33 H33C 109.5
H33A C33 H33C 109.5
H33B C33 H33C 109.5
C31 C34 H34A 109.5
C31 C34 H34B 109.5
H34A C34 H34B 109.5
C31 C34 H34C 109.5
H34A C34 H34C 109.5
H34B C34 H34C 109.5
C37 C35 C38 109.2(3)
C37 C35 C36 108.6(3)
C38 C35 C36 106.9(3)
C37 C35 C14 109.5(3)
C38 C35 C14 111.9(3)
C36 C35 C14 110.7(3)
C35 C36 H36A 109.5
C35 C36 H36B 109.5
H36A C36 H36B 109.5
C35 C36 H36C 109.5
H36A C36 H36C 109.5
H36B C36 H36C 109.5
C35 C37 H37A 109.5
C35 C37 H37B 109.5
H37A C37 H37B 109.5
C35 C37 H37C 109.5
H37A C37 H37C 109.5
H37B C37 H37C 109.5
C35 C38 H38A 109.5
C35 C38 H38B 109.5
H38A C38 H38B 109.5
C35 C38 H38C 109.5
H38A C38 H38C 109.5
H38B C38 H38C 109.5
O3 W2 O4 154.75(12)
O3 W2 S4 97.08(9)
O4 W2 S4 97.64(9)
O3 W2 S3 96.76(8)
O4 W2 S3 98.99(8)
S4 W2 S3 105.26(4)
O3 W2 N48 76.28(11)
O4 W2 N48 82.05(11)
S4 W2 N48 95.19(9)
S3 W2 N48 159.13(9)
O3 W2 N62 81.66(12)
O4 W2 N62 78.96(12)
S4 W2 N62 165.51(9)
S3 W2 N62 89.21(9)
N48 W2 N62 70.44(11)
C41 O3 W2 136.9(2)
C55 O4 W2 137.2(3)
C56 N48 C47 108.9(3)
C56 N48 C49 109.4(3)
C47 N48 C49 105.5(3)
C56 N48 W2 112.2(2)
C47 N48 W2 109.5(2)
C49 N48 W2 111.2(2)
O3 C41 C46 120.6(4)
O3 C41 C42 118.8(3)
C46 C41 C42 120.6(3)
C43 C42 C41 116.8(4)
C43 C42 C63 121.4(4)
C41 C42 C63 121.8(3)
C44 C43 C42 123.7(4)
C44 C43 H43 118.2
C42 C43 H43 118.2
C45 C44 C43 117.5(4)
C45 C44 C67 118.5(4)
C43 C44 C67 124.0(4)
C44 C45 C46 121.4(4)
C44 C45 H45 119.3
C46 C45 H45 119.3
C41 C46 C45 120.0(4)
C41 C46 C47 123.6(4)
C45 C46 C47 116.5(4)
N48 C47 C46 114.5(3)
N48 C47 H47A 108.6
C46 C47 H47A 108.6
N48 C47 H47B 108.6
C46 C47 H47B 108.6
H47A C47 H47B 107.6
C50 C49 N48 114.3(3)
C50 C49 H49A 108.7
N48 C49 H49A 108.7
C50 C49 H49B 108.7
N48 C49 H49B 108.7
H49A C49 H49B 107.6
C51 C50 C55 120.5(4)
C51 C50 C49 121.7(4)
C55 C50 C49 117.6(4)
C50 C51 C52 121.4(4)
C50 C51 H51 119.3
C52 C51 H51 119.3
C51 C52 C53 116.6(4)
C51 C52 C71 120.8(3)
C53 C52 C71 122.5(4)
C54 C53 C52 124.6(4)
C54 C53 H53 117.7
C52 C53 H53 117.7
C53 C54 C55 116.6(4)
C53 C54 C75 122.1(4)
C55 C54 C75 121.2(4)
O4 C55 C50 117.3(4)
O4 C55 C54 122.9(4)
C50 C55 C54 119.8(4)
N48 C56 C57 111.9(3)
N48 C56 H56A 109.2
C57 C56 H56A 109.2
N48 C56 H56B 109.2
C57 C56 H56B 109.2
H56A C56 H56B 107.9
N62 C57 C58 122.6(4)
N62 C57 C56 115.5(4)
C58 C57 C56 121.8(4)
C57 C58 C59 119.5(5)
C57 C58 H58 120.2
C59 C58 H58 120.2
C58 C59 C60 118.5(5)
C58 C59 H59 120.8
C60 C59 H59 120.8
C61 C60 C59 119.3(4)
C61 C60 H60 120.3
C59 C60 H60 120.3
N62 C61 C60 122.5(4)
N62 C61 H61 118.7
C60 C61 H61 118.7
C57 N62 C61 117.5(4)
C57 N62 W2 118.7(3)
C61 N62 W2 123.4(3)
C42 C63 C65 110.4(4)
C42 C63 C66 110.0(4)
C65 C63 C66 109.7(4)
C42 C63 C64 112.5(3)
C65 C63 C64 107.3(4)
C66 C63 C64 106.8(4)
C63 C64 H64A 109.5
C63 C64 H64B 109.5
H64A C64 H64B 109.5
C63 C64 H64C 109.5
H64A C64 H64C 109.5
H64B C64 H64C 109.5
C63 C65 H65A 109.5
C63 C65 H65B 109.5
H65A C65 H65B 109.5
C63 C65 H65C 109.5
H65A C65 H65C 109.5
H65B C65 H65C 109.5
C63 C66 H66A 109.5
C63 C66 H66B 109.5
H66A C66 H66B 109.5
C63 C66 H66C 109.5
H66A C66 H66C 109.5
H66B C66 H66C 109.5
C68 C67 C70 109.5(4)
C68 C67 C44 109.4(4)
C70 C67 C44 110.0(4)
C68 C67 C69 107.9(4)
C70 C67 C69 107.8(4)
C44 C67 C69 112.1(4)
C67 C68 H68A 109.5
C67 C68 H68B 109.5
H68A C68 H68B 109.5
C67 C68 H68C 109.5
H68A C68 H68C 109.5
H68B C68 H68C 109.5
C67 C69 H69A 109.5
C67 C69 H69B 109.5
H69A C69 H69B 109.5
C67 C69 H69C 109.5
H69A C69 H69C 109.5
H69B C69 H69C 109.5
C67 C70 H70A 109.5
C67 C70 H70B 109.5
H70A C70 H70B 109.5
C67 C70 H70C 109.5
H70A C70 H70C 109.5
H70B C70 H70C 109.5
C52 C71 C73 110.5(4)
C52 C71 C74 113.0(3)
C73 C71 C74 107.8(3)
C52 C71 C72 108.2(3)
C73 C71 C72 108.3(4)
C74 C71 C72 108.9(4)
C71 C72 H72A 109.5
C71 C72 H72B 109.5
H72A C72 H72B 109.5
C71 C72 H72C 109.5
H72A C72 H72C 109.5
H72B C72 H72C 109.5
C71 C73 H73A 109.5
C71 C73 H73B 109.5
H73A C73 H73B 109.5
C71 C73 H73C 109.5
H73A C73 H73C 109.5
H73B C73 H73C 109.5
C71 C74 H74A 109.5
C71 C74 H74B 109.5
H74A C74 H74B 109.5
C71 C74 H74C 109.5
H74A C74 H74C 109.5
H74B C74 H74C 109.5
C78 C75 C77 109.7(4)
C78 C75 C54 110.7(4)
C77 C75 C54 109.7(4)
C78 C75 C76 108.0(4)
C77 C75 C76 108.1(4)
C54 C75 C76 110.6(4)
C75 C76 H76A 109.5
C75 C76 H76B 109.5
H76A C76 H76B 109.5
C75 C76 H76C 109.5
H76A C76 H76C 109.5
H76B C76 H76C 109.5
C75 C77 H77A 109.5
C75 C77 H77B 109.5
H77A C77 H77B 109.5
C75 C77 H77C 109.5
H77A C77 H77C 109.5
H77B C77 H77C 109.5
C75 C78 H78A 109.5
C75 C78 H78B 109.5
H78A C78 H78B 109.5
C75 C78 H78C 109.5
H78A C78 H78C 109.5
H78B C78 H78C 109.5

loop_
_geom_bond_atom_site_label_1
_geom_bond_atom_site_label_2
_geom_bond_distance
W1 O1 1.923(3)
W1 O2 1.934(3)
W1 S2 2.1695(10)
W1 S1 2.1698(11)
W1 N22 2.366(3)
W1 N8 2.378(3)
O1 C1 1.360(5)
O2 C15 1.374(5)
N8 C7 1.478(5)
N8 C16 1.480(5)
N8 C9 1.490(5)
C1 C6 1.388(6)
C1 C2 1.413(5)
C2 C3 1.383(6)
C2 C23 1.536(6)
C3 C4 1.394(6)
C3 H3 0.95
C4 C5 1.385(6)
C4 C27 1.529(6)
C5 C6 1.392(6)
C5 H5 0.95
C6 C7 1.520(5)
C7 H7A 0.99
C7 H7B 0.99
C9 C10 1.495(6)
C9 H9A 0.99
C9 H9B 0.99
C10 C11 1.382(6)
C10 C15 1.387(6)
C11 C12 1.396(6)
C11 H11 0.95
C12 C13 1.373(6)
C12 C31 1.532(6)
C13 C14 1.406(6)
C13 H13 0.95
C14 C15 1.404(6)
C14 C35 1.538(5)
C16 C17 1.497(6)
C16 H16A 0.99
C16 H16B 0.99
C17 N22 1.343(5)
C17 C18 1.390(6)
C18 C19 1.385(6)
C18 H18 0.95
C19 C20 1.385(7)
C19 H19 0.95
C20 C21 1.368(6)
C20 H20 0.95
C21 N22 1.356(5)
C21 H21 0.95
C23 C25 1.530(7)
C23 C26 1.537(7)
C23 C24 1.538(6)
C24 H24A 0.98
C24 H24B 0.98
C24 H24C 0.98
C25 H25A 0.98
C25 H25B 0.98
C25 H25C 0.98
C26 H26A 0.98
C26 H26B 0.98
C26 H26C 0.98
C27 C28 1.522(7)
C27 C30 1.539(6)
C27 C29 1.549(6)
C28 H28A 0.98
C28 H28B 0.98
C28 H28C 0.98
C29 H29A 0.98
C29 H29B 0.98
C29 H29C 0.98
C30 H30A 0.98
C30 H30B 0.98
C30 H30C 0.98
C31 C32 1.525(6)
C31 C33 1.532(6)
C31 C34 1.542(6)
C32 H32A 0.98
C32 H32B 0.98
C32 H32C 0.98
C33 H33A 0.98
C33 H33B 0.98
C33 H33C 0.98
C34 H34A 0.98
C34 H34B 0.98
C34 H34C 0.98
C35 C37 1.527(5)
C35 C38 1.537(6)
C35 C36 1.538(5)
C36 H36A 0.98
C36 H36B 0.98
C36 H36C 0.98
C37 H37A 0.98
C37 H37B 0.98
C37 H37C 0.98
C38 H38A 0.98
C38 H38B 0.98
C38 H38C 0.98
W2 O3 1.930(3)
W2 O4 1.944(3)
W2 S4 2.1582(12)
W2 S3 2.1753(10)
W2 N48 2.361(3)
W2 N62 2.377(4)
O3 C41 1.362(4)
O4 C55 1.357(5)
N48 C56 1.487(5)
N48 C47 1.493(5)
N48 C49 1.507(5)
C41 C46 1.391(6)
C41 C42 1.417(6)
C42 C43 1.398(5)
C42 C63 1.527(6)
C43 C44 1.392(6)
C43 H43 0.95
C44 C45 1.386(6)
C44 C67 1.534(6)
C45 C46 1.393(5)
C45 H45 0.95
C46 C47 1.510(5)
C47 H47A 0.99
C47 H47B 0.99
C49 C50 1.494(5)
C49 H49A 0.99
C49 H49B 0.99
C50 C51 1.379(6)
C50 C55 1.405(5)
C51 C52 1.389(5)
C51 H51 0.95
C52 C53 1.397(5)
C52 C71 1.526(6)
C53 C54 1.386(6)
C53 H53 0.95
C54 C55 1.412(6)
C54 C75 1.537(6)
C56 C57 1.498(6)
C56 H56A 0.99
C56 H56B 0.99
C57 N62 1.345(5)
C57 C58 1.374(6)
C58 C59 1.376(7)
C58 H58 0.95
C59 C60 1.379(7)
C59 H59 0.95
C60 C61 1.376(7)
C60 H60 0.95
C61 N62 1.348(5)
C61 H61 0.95
C63 C65 1.529(7)
C63 C66 1.536(7)
C63 C64 1.540(6)
C64 H64A 0.98
C64 H64B 0.98
C64 H64C 0.98
C65 H65A 0.98
C65 H65B 0.98
C65 H65C 0.98
C66 H66A 0.98
C66 H66B 0.98
C66 H66C 0.98
C67 C68 1.522(7)
C67 C70 1.534(7)
C67 C69 1.537(6)
C68 H68A 0.98
C68 H68B 0.98
C68 H68C 0.98
C69 H69A 0.98
C69 H69B 0.98
C69 H69C 0.98
C70 H70A 0.98
C70 H70B 0.98
C70 H70C 0.98
C71 C73 1.533(6)
C71 C74 1.538(6)
C71 C72 1.538(6)
C72 H72A 0.98
C72 H72B 0.98
C72 H72C 0.98
C73 H73A 0.98
C73 H73B 0.98
C73 H73C 0.98
C74 H74A 0.98
C74 H74B 0.98
C74 H74C 0.98
C75 C78 1.529(6)
C75 C77 1.530(7)
C75 C76 1.539(6)
C76 H76A 0.98
C76 H76B 0.98
C76 H76C 0.98
C77 H77A 0.98
C77 H77B 0.98
C77 H77C 0.98
C78 H78A 0.98
C78 H78B 0.98
C78 H78C 0.98

loop_
_geom_hbond_atom_site_label_D
_geom_hbond_atom_site_label_H
_geom_hbond_atom_site_label_A
_geom_hbond_distance_DH
_geom_hbond_distance_HA
_geom_hbond_distance_DA
_geom_hbond_angle_DHA
_geom_hbond_site_symmetry_A
C7 H7A S2 0.99 2.71 3.283(4) 117.0 .
C16 H16B S3 0.99 2.75 3.711(4) 163.3 2_565
C21 H21 S1 0.95 2.79 3.372(4) 120.4 .
C47 H47A S4 0.99 2.76 3.333(5) 117.5 .
C47 H47B S1 0.99 2.90 3.873(4) 166.7 2_655
C56 H56B S2 0.99 2.79 3.761(4) 167.2 2_655
C61 H61 S3 0.95 2.72 3.306(5) 120.2 .
